data_1509204
loop_
_publ_author_name
'Hess, H.'
'Keller, P.'
'Riffel, H.'

_publ_section_title
;
 Die Kristallstruktur von Ag Cu3 Cu (As O4)3 und ihre strukturellen
 Beziehungen zu Ag Co3 H2 (As O4)3 bzw. Ag Zn3 H2 (As O4)3
;
_journal_name_full 'Zeitschrift fuer Anorganische und Allgemeine Chemie'
_journal_page_first 60
_journal_page_last 68
_journal_paper_doi 10.1002/zaac.19855301106
_journal_volume 530
_journal_year 1985
_chemical_formula_sum 'Ag As3 Cu4 O12'
_chemical_name_systematic 'Ag Cu4 (As O4)3'
_space_group_IT_number 15
_symmetry_space_group_name_Hall '-C 2yc'
_symmetry_space_group_name_H-M 'C 1 2/c 1'
_cell_angle_alpha 90
_cell_angle_beta 117.94
_cell_angle_gamma 90
_cell_formula_units_Z 4
_cell_length_a 12.127
_cell_length_b 12.49
_cell_length_c 7.278
_cell_volume 973.877
_citation_journal_id_ASTM ZAACAB
_cod_data_source_file silver1-2_42.cif
_cod_data_source_block Ag1As3Cu4O12
_cod_original_cell_volume 973.8774
_cod_original_formula_sum 'Ag1 As3 Cu4 O12'
_cod_database_code 1509204

loop_
_symmetry_equiv_pos_as_xyz
x,y,z
-x,y,-z+1/2
-x,-y,-z
x,-y,z-1/2
x+1/2,y+1/2,z
-x+1/2,y+1/2,-z+1/2
-x+1/2,-y+1/2,-z
x+1/2,-y+1/2,z-1/2

loop_
_atom_site_label
_atom_site_type_symbol
_atom_site_fract_x
_atom_site_fract_y
_atom_site_fract_z
_atom_site_occupancy
_atom_site_U_iso_or_equiv
Cu3 Cu+2 0 0.4961 0.25 1 0.0
As2 As+5 0.2286 0.1179 0.1221 1 0.0
O4 O-2 0.3532 0.3311 0.1193 1 0.0
Ag1 Ag+1 0 0.0115 0.25 1 0.0
Cu2 Cu+2 0.2793 0.3433 0.3612 1 0.0
O6 O-2 0.0444 0.2043 0.4654 1 0.0
O2 O-2 0.3821 0.1112 0.1779 1 0.0
As1 As+5 0 0.2778 0.25 1 0.0
O3 O-2 0.1037 0.3769 0.258 1 0.0
O1 O-2 0.3292 0.4956 0.3797 1 0.0
O5 O-2 0.2209 0.193 0.3077 1 0.0
Cu1 Cu+2 0.5 0.2351 0.25 1 0.0
